data_7211772
loop_
_publ_author_name
'Arlin, Jean-Baptiste'
'Johnston, Andrea'
'Miller, Gary J.'
'Kennedy, Alan R.'
'Price, Sarah L.'
'Florence, Alastair J.'

_publ_section_title
;
 A predicted dimer-based polymorph of 10,11-dihydrocarbamazepine (Form IV)
;
_journal_issue 1
_journal_name_full CrystEngComm
_journal_page_first 64
_journal_paper_doi 10.1039/b914365c
_journal_volume 12
_journal_year 2010
_chemical_formula_moiety 'C15 H14 N2 O'
_chemical_formula_sum 'C15 H14 N2 O'
_chemical_formula_weight 238.28
_chemical_name_common 10,11-Dihydro-5H-dibenzo(b,f)azepine-5-carboxamide
_chemical_name_systematic 10,11-Dihydro-5H-dibenzo(b,f)azepine-5-carboxamide
_space_group_IT_number 14
_symmetry_cell_setting monoclinic
_symmetry_space_group_name_Hall '-P 2ybc'
_symmetry_space_group_name_H-M 'P 1 21/c 1'
_atom_sites_solution_hydrogens geom
_atom_sites_solution_primary direct
_atom_sites_solution_secondary difmap
_cell_angle_alpha 90.00
_cell_angle_beta 116.37(2)
_cell_angle_gamma 90.00
_cell_formula_units_Z 4
_cell_length_a 13.207(6)
_cell_length_b 5.347(2)
_cell_length_c 18.891(7)
_cell_measurement_reflns_used 1650
_cell_measurement_temperature 123(2)
_cell_measurement_theta_max 24.86
_cell_measurement_theta_min 3.21
_cell_volume 1195.2(9)
_computing_cell_refinement 'Bruker SAINT'
_computing_data_collection 'Bruker APEX2'
_computing_data_reduction 'Bruker SAINT'
_computing_molecular_graphics 'Bruker SHELXTL'
_computing_publication_material 'Bruker SHELXTL'
_computing_structure_refinement 'SHELXL-97 (Sheldrick, 2008)'
_computing_structure_solution 'SHELXS-97 (Sheldrick, 2008)'
_diffrn_ambient_temperature 123(2)
_diffrn_measured_fraction_theta_full 0.999
_diffrn_measured_fraction_theta_max 0.999
_diffrn_measurement_device_type 'Bruker APEX-II CCD'
_diffrn_measurement_method '\f and \w scans'
_diffrn_radiation_monochromator graphite
_diffrn_radiation_source 'fine-focus sealed tube'
_diffrn_radiation_type MoK\a
_diffrn_radiation_wavelength 0.71073
_diffrn_reflns_av_R_equivalents 0.0824
_diffrn_reflns_av_sigmaI/netI 0.0501
_diffrn_reflns_limit_h_max 16
_diffrn_reflns_limit_h_min -16
_diffrn_reflns_limit_k_max 6
_diffrn_reflns_limit_k_min -6
_diffrn_reflns_limit_l_max 23
_diffrn_reflns_limit_l_min -22
_diffrn_reflns_number 16837
_diffrn_reflns_theta_full 26.00
_diffrn_reflns_theta_max 26.00
_diffrn_reflns_theta_min 1.72
_exptl_absorpt_coefficient_mu 0.085
_exptl_absorpt_correction_T_max 1.0000
_exptl_absorpt_correction_T_min 0.9660
_exptl_absorpt_correction_type multi-scan
_exptl_absorpt_process_details SADABS
_exptl_crystal_colour colourless
_exptl_crystal_density_diffrn 1.324
_exptl_crystal_density_method 'not measured'
_exptl_crystal_description needle
_exptl_crystal_F_000 504
_exptl_crystal_preparation sublimation
_exptl_crystal_size_max 0.40
_exptl_crystal_size_mid 0.08
_exptl_crystal_size_min 0.02
_refine_diff_density_max 0.197
_refine_diff_density_min -0.249
_refine_diff_density_rms 0.045
_refine_ls_extinction_method none
_refine_ls_goodness_of_fit_ref 1.029
_refine_ls_hydrogen_treatment mixed
_refine_ls_matrix_type full
_refine_ls_number_parameters 171
_refine_ls_number_reflns 2353
_refine_ls_number_restraints 2
_refine_ls_restrained_S_all 1.029
_refine_ls_R_factor_all 0.0806
_refine_ls_R_factor_gt 0.0427
_refine_ls_shift/su_max 0.000
_refine_ls_shift/su_mean 0.000
_refine_ls_structure_factor_coef Fsqd
_refine_ls_weighting_details 'calc w=1/[\s^2^(Fo^2^)+(0.0440P)^2^+0.1319P] where P=(Fo^2^+2Fc^2^)/3'
_refine_ls_weighting_scheme calc
_refine_ls_wR_factor_gt 0.0840
_refine_ls_wR_factor_ref 0.0983
_reflns_number_gt 1566
_reflns_number_total 2353
_reflns_threshold_expression >2sigma(I)
_cod_data_source_file b914365c.txt
_cod_data_source_block Dihydrocarbamazepine_form_IV_SX_structure
_cod_depositor_comments
;
The following automatic conversions were performed:

'_symmetry_cell_setting' value 'Monoclinic' changed to 'monoclinic'
according to /home/saulius/struct/CIF-dictionaries/cif_core.dic
dictionary named 'cif_core.dic' version 2.4.2 from 2011-04-26.

Automatic conversion script
Id: cif_fix_values 1891 2012-01-12 08:04:46Z andrius 
;
_cod_original_cell_volume 1195.2(8)
_cod_original_sg_symbol_H-M P21/c
_cod_database_code 7211772

loop_
_symmetry_equiv_pos_as_xyz
'x, y, z'
'-x, y+1/2, -z+1/2'
'-x, -y, -z'
'x, -y-1/2, z-1/2'

loop_
_atom_site_label
_atom_site_type_symbol
_atom_site_fract_x
_atom_site_fract_y
_atom_site_fract_z
_atom_site_U_iso_or_equiv
_atom_site_adp_type
_atom_site_occupancy
_atom_site_symmetry_multiplicity
_atom_site_calc_flag
_atom_site_refinement_flags
C1 C 0.77324(15) 0.0123(3) 0.04367(10) 0.0184(4) Uani 1 1 d .
C2 C 0.76153(15) 0.1996(3) 0.09097(10) 0.0227(4) Uani 1 1 d .
H1 H 0.6888 0.2663 0.0783 0.027 Uiso 1 1 calc R
C3 C 0.85463(15) 0.2892(4) 0.15608(10) 0.0248(4) Uani 1 1 d .
H2 H 0.8458 0.4140 0.1887 0.030 Uiso 1 1 calc R
C4 C 0.96094(16) 0.1957(3) 0.17339(11) 0.0252(4) Uani 1 1 d .
H3 H 1.0256 0.2575 0.2176 0.030 Uiso 1 1 calc R
C5 C 0.97231(16) 0.0121(3) 0.12597(10) 0.0229(4) Uani 1 1 d .
H4 H 1.0457 -0.0496 0.1383 0.027 Uiso 1 1 calc R
C6 C 0.87968(15) -0.0863(3) 0.06045(10) 0.0184(4) Uani 1 1 d .
C7 C 0.90431(15) -0.2900(3) 0.01426(10) 0.0227(4) Uani 1 1 d .
H5 H 0.9465 -0.4242 0.0520 0.027 Uiso 1 1 calc R
H6 H 0.9557 -0.2185 -0.0058 0.027 Uiso 1 1 calc R
C8 C 0.80518(15) -0.4127(3) -0.05575(10) 0.0233(4) Uani 1 1 d .
H7 H 0.8349 -0.5404 -0.0796 0.028 Uiso 1 1 calc R
H8 H 0.7560 -0.4986 -0.0363 0.028 Uiso 1 1 calc R
C9 C 0.73608(14) -0.2268(3) -0.11795(10) 0.0188(4) Uani 1 1 d .
C10 C 0.73414(15) -0.2144(4) -0.19213(10) 0.0242(4) Uani 1 1 d .
H9 H 0.7767 -0.3310 -0.2060 0.029 Uiso 1 1 calc R
C11 C 0.67036(15) -0.0324(4) -0.24610(11) 0.0260(5) Uani 1 1 d .
H10 H 0.6699 -0.0253 -0.2965 0.031 Uiso 1 1 calc R
C12 C 0.60757(16) 0.1383(4) -0.22721(11) 0.0253(5) Uani 1 1 d .
H11 H 0.5640 0.2619 -0.2644 0.030 Uiso 1 1 calc R
C13 C 0.60856(15) 0.1280(3) -0.15360(10) 0.0219(4) Uani 1 1 d .
H12 H 0.5663 0.2455 -0.1398 0.026 Uiso 1 1 calc R
C14 C 0.67148(15) -0.0547(3) -0.10034(10) 0.0177(4) Uani 1 1 d .
C15 C 0.59446(14) -0.2233(3) -0.01579(10) 0.0191(4) Uani 1 1 d .
N1 N 0.67287(12) -0.0699(3) -0.02364(8) 0.0180(4) Uani 1 1 d .
N2 N 0.59931(13) -0.2466(3) 0.05591(9) 0.0221(4) Uani 1 1 d D
O1 O 0.52238(10) -0.3361(2) -0.07474(7) 0.0260(3) Uani 1 1 d .
H13 H 0.5515(14) -0.359(3) 0.0599(12) 0.042(6) Uiso 1 1 d D
H14 H 0.6484(15) -0.152(4) 0.0953(9) 0.058(7) Uiso 1 1 d D

loop_
_atom_site_aniso_label
_atom_site_aniso_U_11
_atom_site_aniso_U_22
_atom_site_aniso_U_33
_atom_site_aniso_U_23
_atom_site_aniso_U_13
_atom_site_aniso_U_12
C1 0.0243(10) 0.0152(9) 0.0162(9) 0.0008(7) 0.0094(8) -0.0040(8)
C2 0.0249(10) 0.0211(10) 0.0246(10) -0.0025(8) 0.0133(8) -0.0013(8)
C3 0.0304(11) 0.0228(10) 0.0224(10) -0.0059(8) 0.0128(8) -0.0040(9)
C4 0.0276(10) 0.0242(10) 0.0196(9) -0.0029(9) 0.0067(8) -0.0044(9)
C5 0.0228(10) 0.0224(10) 0.0223(10) 0.0029(8) 0.0089(8) 0.0009(8)
C6 0.0253(10) 0.0140(9) 0.0167(9) 0.0042(7) 0.0101(8) -0.0008(8)
C7 0.0259(10) 0.0203(10) 0.0218(10) 0.0021(8) 0.0105(8) 0.0035(8)
C8 0.0300(11) 0.0157(9) 0.0252(10) -0.0020(8) 0.0131(9) 0.0016(8)
C9 0.0216(9) 0.0160(9) 0.0183(9) -0.0027(7) 0.0083(8) -0.0051(8)
C10 0.0246(10) 0.0273(11) 0.0234(10) -0.0076(9) 0.0130(8) -0.0039(8)
C11 0.0288(11) 0.0330(11) 0.0177(9) -0.0013(9) 0.0118(9) -0.0086(9)
C12 0.0295(11) 0.0234(10) 0.0199(10) 0.0040(8) 0.0081(8) -0.0011(9)
C13 0.0246(10) 0.0192(10) 0.0215(10) -0.0020(8) 0.0099(8) -0.0008(8)
C14 0.0226(10) 0.0164(9) 0.0154(9) -0.0020(8) 0.0095(8) -0.0060(8)
C15 0.0212(9) 0.0154(9) 0.0223(10) -0.0005(8) 0.0111(8) -0.0003(8)
N1 0.0222(8) 0.0189(8) 0.0152(7) -0.0004(6) 0.0104(6) -0.0041(6)
N2 0.0296(9) 0.0225(9) 0.0173(8) -0.0021(7) 0.0133(7) -0.0104(7)
O1 0.0295(7) 0.0270(7) 0.0212(7) -0.0028(6) 0.0110(6) -0.0094(6)

loop_
_atom_type_symbol
_atom_type_description
_atom_type_scat_dispersion_real
_atom_type_scat_dispersion_imag
_atom_type_scat_source
C C 0.0033 0.0016 'International Tables Vol C Tables 4.2.6.8 and 6.1.1.4'
H H 0.0000 0.0000 'International Tables Vol C Tables 4.2.6.8 and 6.1.1.4'
N N 0.0061 0.0033 'International Tables Vol C Tables 4.2.6.8 and 6.1.1.4'
O O 0.0106 0.0060 'International Tables Vol C Tables 4.2.6.8 and 6.1.1.4'

loop_
_geom_angle_atom_site_label_1
_geom_angle_atom_site_label_2
_geom_angle_atom_site_label_3
_geom_angle
C2 C1 C6 120.73(16)
C2 C1 N1 117.68(16)
C6 C1 N1 121.57(16)
C3 C2 C1 120.71(17)
C3 C2 H1 119.6
C1 C2 H1 119.6
C2 C3 C4 119.49(18)
C2 C3 H2 120.3
C4 C3 H2 120.3
C5 C4 C3 119.61(17)
C5 C4 H3 120.2
C3 C4 H3 120.2
C4 C5 C6 122.43(18)
C4 C5 H4 118.8
C6 C5 H4 118.8
C1 C6 C5 117.00(17)
C1 C6 C7 126.15(15)
C5 C6 C7 116.84(16)
C6 C7 C8 118.91(15)
C6 C7 H5 107.6
C8 C7 H5 107.6
C6 C7 H6 107.6
C8 C7 H6 107.6
H5 C7 H6 107.0
C9 C8 C7 112.41(15)
C9 C8 H7 109.1
C7 C8 H7 109.1
C9 C8 H8 109.1
C7 C8 H8 109.1
H7 C8 H8 107.9
C10 C9 C14 118.04(16)
C10 C9 C8 123.59(17)
C14 C9 C8 118.37(16)
C11 C10 C9 120.39(18)
C11 C10 H9 119.8
C9 C10 H9 119.8
C12 C11 C10 120.69(18)
C12 C11 H10 119.7
C10 C11 H10 119.7
C11 C12 C13 119.55(18)
C11 C12 H11 120.2
C13 C12 H11 120.2
C14 C13 C12 119.52(18)
C14 C13 H12 120.2
C12 C13 H12 120.2
C13 C14 C9 121.79(16)
C13 C14 N1 120.37(16)
C9 C14 N1 117.84(15)
O1 C15 N2 122.20(16)
O1 C15 N1 120.07(16)
N2 C15 N1 117.73(15)
C15 N1 C1 121.84(14)
C15 N1 C14 117.78(14)
C1 N1 C14 117.77(14)
C15 N2 H13 115.4(14)
C15 N2 H14 118.8(15)
H13 N2 H14 126(2)

loop_
_geom_bond_atom_site_label_1
_geom_bond_atom_site_label_2
_geom_bond_distance
C1 C2 1.396(2)
C1 C6 1.400(3)
C1 N1 1.439(2)
C2 C3 1.382(2)
C2 H1 0.9500
C3 C4 1.386(3)
C3 H2 0.9500
C4 C5 1.381(3)
C4 H3 0.9500
C5 C6 1.400(2)
C5 H4 0.9500
C6 C7 1.518(2)
C7 C8 1.535(2)
C7 H5 0.9900
C7 H6 0.9900
C8 C9 1.499(2)
C8 H7 0.9900
C8 H8 0.9900
C9 C10 1.392(2)
C9 C14 1.392(2)
C10 C11 1.390(3)
C10 H9 0.9500
C11 C12 1.383(3)
C11 H10 0.9500
C12 C13 1.386(2)
C12 H11 0.9500
C13 C14 1.384(2)
C13 H12 0.9500
C14 N1 1.443(2)
C15 O1 1.252(2)
C15 N2 1.333(2)
C15 N1 1.380(2)
N2 H13 0.898(5)
N2 H14 0.896(5)

loop_
_geom_torsion_atom_site_label_1
_geom_torsion_atom_site_label_2
_geom_torsion_atom_site_label_3
_geom_torsion_atom_site_label_4
_geom_torsion
C6 C1 C2 C3 -1.0(3)
N1 C1 C2 C3 -179.32(16)
C1 C2 C3 C4 1.5(3)
C2 C3 C4 C5 -0.8(3)
C3 C4 C5 C6 -0.4(3)
C2 C1 C6 C5 -0.2(2)
N1 C1 C6 C5 178.08(15)
C2 C1 C6 C7 179.82(17)
N1 C1 C6 C7 -1.9(3)
C4 C5 C6 C1 0.9(3)
C4 C5 C6 C7 -179.14(17)
C1 C6 C7 C8 -2.9(3)
C5 C6 C7 C8 177.18(16)
C6 C7 C8 C9 58.7(2)
C7 C8 C9 C10 110.0(2)
C7 C8 C9 C14 -69.0(2)
C14 C9 C10 C11 0.8(3)
C8 C9 C10 C11 -178.23(16)
C9 C10 C11 C12 -0.2(3)
C10 C11 C12 C13 0.1(3)
C11 C12 C13 C14 -0.7(3)
C12 C13 C14 C9 1.3(3)
C12 C13 C14 N1 -179.48(16)
C10 C9 C14 C13 -1.4(2)
C8 C9 C14 C13 177.75(16)
C10 C9 C14 N1 179.39(15)
C8 C9 C14 N1 -1.5(2)
O1 C15 N1 C1 -164.03(16)
N2 C15 N1 C1 15.6(2)
O1 C15 N1 C14 -2.8(2)
N2 C15 N1 C14 176.83(16)
C2 C1 N1 C15 -75.4(2)
C6 C1 N1 C15 106.2(2)
C2 C1 N1 C14 123.30(18)
C6 C1 N1 C14 -55.1(2)
C13 C14 N1 C15 91.9(2)
C9 C14 N1 C15 -88.84(19)
C13 C14 N1 C1 -106.07(19)
C9 C14 N1 C1 73.2(2)
